data_7129399
loop_
_publ_author_name
'Dastidar, Parthasarathi'
'Biswas, Protap'
'Datta, Hemanta Kumar'

_publ_section_title
;
 Multi-NSAIDs Based Zn(II) Coordination Complex Derived
 Metallogelators/Metallogels as Plausible Multi-drug Self-delivery Systems
;
_journal_name_full 'Chemical Communications'
_journal_paper_doi 10.1039/D1CC05334E
_journal_year 2022
_chemical_formula_moiety 'C66 H68 F2 N4 O6 Zn'
_chemical_formula_sum 'C66 H68 F2 N4 O6 Zn'
_chemical_formula_weight 1116.61
_space_group_crystal_system monoclinic
_space_group_IT_number 15
_space_group_name_Hall '-C 2yc'
_space_group_name_H-M_alt 'C 1 2/c 1'
_atom_sites_solution_hydrogens mixed
_atom_sites_solution_primary direct
_audit_creation_date 2021-03-25
_audit_creation_method
;
Olex2 1.3-ac4
(compiled 2019.04.23 svn.r3594 for Rigaku Oxford Diffraction, GUI svn.r5739)
;
_audit_update_record
;
2021-09-21 deposited with the CCDC.	2021-12-13 downloaded from the CCDC.
;
_cell_angle_alpha 90
_cell_angle_beta 115.536(5)
_cell_angle_gamma 90
_cell_formula_units_Z 4
_cell_length_a 24.685(2)
_cell_length_b 15.1086(12)
_cell_length_c 16.9734(13)
_cell_measurement_reflns_used 9912
_cell_measurement_temperature 120(2)
_cell_measurement_theta_max 25.37
_cell_measurement_theta_min 2.34
_cell_volume 5711.9(8)
_computing_cell_refinement 'SAINT V8.38A (?, 2016)'
_computing_data_reduction 'SAINT V8.38A (?, 2016)'
_computing_molecular_graphics 'Olex2 (Dolomanov et al., 2009)'
_computing_publication_material 'Olex2 (Dolomanov et al., 2009)'
_computing_structure_refinement 'XL (Sheldrick, 2008)'
_computing_structure_solution 'ShelXS (Sheldrick, 2008)'
_diffrn_ambient_temperature 120.0
_diffrn_measured_fraction_theta_full 0.994
_diffrn_measured_fraction_theta_max 0.994
_diffrn_measurement_device_type 'Bruker APEX-II CCD'
_diffrn_measurement_method '\f and \w scans'
_diffrn_radiation_type MoK\a
_diffrn_radiation_wavelength 0.71073
_diffrn_reflns_av_R_equivalents 0.0531
_diffrn_reflns_av_unetI/netI 0.0871
_diffrn_reflns_Laue_measured_fraction_full 0.994
_diffrn_reflns_Laue_measured_fraction_max 0.994
_diffrn_reflns_limit_h_max 26
_diffrn_reflns_limit_h_min -29
_diffrn_reflns_limit_k_max 18
_diffrn_reflns_limit_k_min 0
_diffrn_reflns_limit_l_max 20
_diffrn_reflns_limit_l_min 0
_diffrn_reflns_number 5284
_diffrn_reflns_point_group_measured_fraction_full 0.994
_diffrn_reflns_point_group_measured_fraction_max 0.994
_diffrn_reflns_theta_full 25.464
_diffrn_reflns_theta_max 25.464
_diffrn_reflns_theta_min 1.629
_exptl_absorpt_coefficient_mu 0.493
_exptl_absorpt_correction_T_max 0.745210
_exptl_absorpt_correction_T_min 0.528941
_exptl_absorpt_correction_type multi-scan
_exptl_absorpt_process_details
;
 TWINABS-2012/1 (Bruker,2012) was used for absorption correction.

Final HKLF 4 output contains 65461 reflections, Rint = 0.1121
 (16315 with I > 3sig(I), Rint = 0.0531)
;
_exptl_crystal_colour 'clear light colourless'
_exptl_crystal_colour_lustre clear
_exptl_crystal_colour_modifier light
_exptl_crystal_colour_primary colourless
_exptl_crystal_density_diffrn 1.298
_exptl_crystal_description block
_exptl_crystal_F_000 2352
_exptl_crystal_size_max 0.4
_exptl_crystal_size_mid 0.21
_exptl_crystal_size_min 0.12
_refine_diff_density_max 1.243
_refine_diff_density_min -0.698
_refine_diff_density_rms 0.095
_refine_ls_extinction_method none
_refine_ls_goodness_of_fit_ref 1.043
_refine_ls_hydrogen_treatment mixed
_refine_ls_matrix_type full
_refine_ls_number_parameters 398
_refine_ls_number_reflns 5284
_refine_ls_number_restraints 3
_refine_ls_restrained_S_all 1.044
_refine_ls_R_factor_all 0.1629
_refine_ls_R_factor_gt 0.0960
_refine_ls_shift/su_max 0.004
_refine_ls_shift/su_mean 0.000
_refine_ls_structure_factor_coef Fsqd
_refine_ls_weighting_details 'w=1/[\s^2^(Fo^2^)+(0.0900P)^2^+36.7247P] where P=(Fo^2^+2Fc^2^)/3'
_refine_ls_weighting_scheme calc
_refine_ls_wR_factor_gt 0.2185
_refine_ls_wR_factor_ref 0.2615
_reflns_Friedel_coverage 0.000
_reflns_number_gt 3263
_reflns_number_total 5284
_reflns_threshold_expression 'I > 2\s(I)'
_cod_data_source_file d1cc05334e2.cif
_cod_data_source_block diflb
_cod_original_cell_volume 5712.0(8)
_cod_database_code 7129399
_shelx_shelxl_version_number 2016/6
_shelx_space_group_comment
;
The symmetry employed for this shelxl refinement is uniquely defined
by the following loop, which should always be used as a source of
symmetry information in preference to the above space-group names.
They are only intended as comments.
;
_shelx_estimated_absorpt_t_max 0.943
_shelx_estimated_absorpt_t_min 0.827
_olex2_refinement_description
;
1. Twinned data refinement
 Scales: 0.579(3)
 0.421(3)
2. Fixed Uiso
 At 1.2 times of:
  All C(H) groups, All C(H,H) groups, All C(H,H,H,H) groups
 At 1.5 times of:
  All C(H,H,H) groups, All C(H,H,H,H,H,H) groups
3. Restrained distances
 C8B-C7
 1.6 with sigma of 0.02
 C26A-C22B
 2.2 with sigma of 0.02
 C17A-C16
 1.5 with sigma of 0.02
4. Uiso/Uaniso restraints and constraints
Uanis(C18A) = Uanis(C17B)
Uanis(C11) = Uanis(C13)
Uanis(C8A) = Uanis(C8B)
Uanis(C16) = Uanis(C17A)
Uanis(C32A) = Uanis(C20B)
Uanis(C26A) = Uanis(C22B)
Uanis(C20B) = Uanis(C21B)
Uanis(C15) = Uanis(C12)
Uanis(C32B) = Uanis(C32A)
5. Others
 Sof(H23A)=Sof(C32B)=Sof(H32A)=Sof(H32B)=Sof(H32C)=Sof(C26A)=Sof(H26A)=
 Sof(C21B)=Sof(F2A)=Sof(C20B)=Sof(H20B)=Sof(C22B)=Sof(H22B)=1-FVAR(1)
 Sof(H25A)=Sof(F1A)=Sof(C3AA)=Sof(H3AA)=Sof(C20A)=Sof(H20A)=Sof(C24B)=
 Sof(C23B)=Sof(H23B)=Sof(C32A)=Sof(H32D)=Sof(H32E)=Sof(H32F)=FVAR(1)
 Sof(H7B)=Sof(C8B)=Sof(H8BA)=Sof(H8BB)=Sof(H8BC)=Sof(H15A)=Sof(H15B)=Sof(C17B)=
 Sof(H17B)=Sof(C18B)=Sof(H18A)=Sof(H18B)=Sof(H18C)=Sof(H16A)=Sof(H16B)=
 Sof(H16C)=1-FVAR(2)
 Sof(H7A)=Sof(H15C)=Sof(H15D)=Sof(C17A)=Sof(H17A)=Sof(C18A)=Sof(H18D)=
 Sof(H18E)=Sof(H18F)=Sof(H16D)=Sof(H16E)=Sof(H16F)=Sof(C8A)=Sof(H8AA)=Sof(H8AB)=
 Sof(H8AC)=FVAR(2)
6.a Ternary CH refined with riding coordinates:
 C7(H7B), C7(H7A), C20A(H20A), C17B(H17B), C20B(H20B), C17A(H17A)
6.b Secondary CH2 refined with riding coordinates:
 C15(H15A,H15B), C15(H15C,H15D)
6.c Aromatic/amide H refined with riding coordinates:
 C1(H1), C3(H3), C25A(H25A), C31(H31), C4(H4), C27(H27), C14(H14), C28(H28),
 C29(H29), C5(H5), C10(H10), C30(H30), C23A(H23A), C13(H13), C3AA(H3AA),
 C11(H11), C23B(H23B), C26A(H26A), C22B(H22B)
6.d Idealised Me refined as rotating group:
 C32B(H32A,H32B,H32C), C8B(H8BA,H8BB,H8BC), C18B(H18A,H18B,H18C), C32A(H32D,
 H32E,H32F), C18A(H18D,H18E,H18F), C16(H16A,H16B,H16C), C16(H16D,H16E,H16F),
 C8A(H8AA,H8AB,H8AC)
;
_olex2_submission_special_instructions 'No special instructions were received'

loop_
_space_group_symop_operation_xyz
'x, y, z'
'-x, y, -z+1/2'
'x+1/2, y+1/2, z'
'-x+1/2, y+1/2, -z+1/2'
'-x, -y, -z'
'x, -y, z-1/2'
'-x+1/2, -y+1/2, -z'
'x+1/2, -y+1/2, z-1/2'

loop_
_atom_site_label
_atom_site_type_symbol
_atom_site_fract_x
_atom_site_fract_y
_atom_site_fract_z
_atom_site_U_iso_or_equiv
_atom_site_adp_type
_atom_site_occupancy
_atom_site_site_symmetry_order
_atom_site_calc_flag
_atom_site_refinement_flags_posn
_atom_site_refinement_flags_adp
_atom_site_refinement_flags_occupancy
_atom_site_disorder_assembly
_atom_site_disorder_group
Zn01 Zn 0.500000 0.08274(8) 0.750000 0.0554(4) Uani 1 2 d S T P . .
O3 O 0.6773(3) 0.0418(4) 0.6788(4) 0.0617(15) Uani 1 1 d . . . . .
O2 O 0.5858(2) 0.1612(4) 0.9220(4) 0.0675(17) Uani 1 1 d . . . . .
N1 N 0.5096(3) -0.0011(4) 0.6645(4) 0.0489(16) Uani 1 1 d . . . . .
O1 O 0.5694(3) 0.1574(4) 0.7846(4) 0.0693(17) Uani 1 1 d . . . . .
N2 N 0.6179(3) -0.0546(4) 0.5763(5) 0.0492(17) Uani 1 1 d . . . . .
C25 C 0.6077(3) 0.4982(5) 0.9848(5) 0.0410(17) Uani 1 1 d . . . . .
C26 C 0.5966(3) 0.5786(5) 1.0237(4) 0.0405(17) Uani 1 1 d . . . . .
C2 C 0.5668(4) -0.0544(5) 0.5918(5) 0.0479(19) Uani 1 1 d . . . . .
C1 C 0.5588(4) 0.0029(5) 0.6501(5) 0.0481(19) Uani 1 1 d . . . . .
H1 H 0.588845 0.045699 0.680319 0.058 Uiso 1 1 calc R . . . .
C3 C 0.5221(3) -0.1147(5) 0.5468(5) 0.0456(18) Uani 1 1 d . . . . .
H3 H 0.526217 -0.153687 0.505816 0.055 Uiso 1 1 calc R . . . .
C9 C 0.7017(3) 0.0423(6) 0.5095(5) 0.051(2) Uani 1 1 d . . . . .
C25A C 0.6524(4) 0.4391(5) 1.0329(7) 0.056(2) Uani 1 1 d . . . . .
H25A H 0.675812 0.457814 1.091314 0.067 Uiso 0.594(9) 1 calc R . . A 1
C31 C 0.6434(4) 0.6302(5) 1.0803(5) 0.052(2) Uani 1 1 d . . . . .
H31 H 0.683464 0.614807 1.091678 0.063 Uiso 1 1 calc R . . . .
C19 C 0.5954(4) 0.1849(6) 0.8611(7) 0.062(3) Uani 1 1 d . . . . .
C6 C 0.6696(4) -0.0073(5) 0.6189(5) 0.052(2) Uani 1 1 d . . . . .
C4 C 0.4715(4) -0.1179(5) 0.5614(5) 0.0475(19) Uani 1 1 d . . . . .
H4 H 0.440329 -0.159082 0.530958 0.057 Uiso 1 1 calc R . . . .
C7 C 0.7161(3) -0.0197(6) 0.5830(6) 0.063(2) Uani 1 1 d D . . . .
H7B H 0.715890 -0.082105 0.563323 0.075 Uiso 0.345(12) 1 calc R . . B 2
H7A H 0.711203 -0.081016 0.558784 0.075 Uiso 0.655(12) 1 calc R . . B 1
C27 C 0.5385(3) 0.6026(5) 1.0094(5) 0.0492(19) Uani 1 1 d . . . . .
H27 H 0.505291 0.569026 0.969955 0.059 Uiso 1 1 calc R . . . .
C14 C 0.6955(4) 0.0156(7) 0.4270(7) 0.067(3) Uani 1 1 d . . . . .
H14 H 0.700845 -0.045278 0.418128 0.080 Uiso 1 1 calc R . . . .
C28 C 0.5287(4) 0.6732(6) 1.0512(6) 0.062(2) Uani 1 1 d . . . . .
H28 H 0.488792 0.687444 1.041550 0.074 Uiso 1 1 calc R . . . .
C29 C 0.5752(4) 0.7240(5) 1.1068(6) 0.060(2) Uani 1 1 d . . . . .
H29 H 0.567781 0.773057 1.135822 0.072 Uiso 1 1 calc R . . . .
C5 C 0.4669(4) -0.0596(5) 0.6216(5) 0.055(2) Uani 1 1 d . . . . .
H5 H 0.432270 -0.061777 0.632456 0.067 Uiso 1 1 calc R . . . .
F1A F 0.5327(4) 0.5195(8) 0.8449(6) 0.089(4) Uani 0.594(9) 1 d . . . A 1
C10 C 0.6942(4) 0.1316(6) 0.5193(6) 0.068(3) Uani 1 1 d . . . . .
H10 H 0.695411 0.153013 0.572651 0.082 Uiso 1 1 calc R . . . .
C30 C 0.6335(4) 0.7033(6) 1.1205(5) 0.058(2) Uani 1 1 d . . . . .
H30 H 0.666126 0.739389 1.157277 0.070 Uiso 1 1 calc R . . . .
C23A C 0.5747(4) 0.4742(8) 0.8987(7) 0.070(3) Uani 1 1 d . . . . .
H23A H 0.540986 0.511854 0.870265 0.085 Uiso 0.406(9) 1 calc R . . A 2
C13 C 0.6825(6) 0.0709(7) 0.3606(8) 0.106(3) Uani 1 1 d . . . . .
H13 H 0.675626 0.048728 0.304693 0.127 Uiso 1 1 calc R . . . .
C32B C 0.6931(9) 0.2397(15) 0.8820(13) 0.035(2) Uani 0.406(9) 1 d . . . A 2
H32A H 0.701867 0.205291 0.935126 0.052 Uiso 0.406(9) 1 calc GR . . A 2
H32B H 0.720118 0.290728 0.896247 0.052 Uiso 0.406(9) 1 calc GR . . A 2
H32C H 0.698939 0.202307 0.839122 0.052 Uiso 0.406(9) 1 calc GR . . A 2
C3AA C 0.5914(10) 0.3835(12) 0.8748(13) 0.045(4) Uani 0.594(9) 1 d . . . A 1
H3AA H 0.568404 0.362299 0.817197 0.054 Uiso 0.594(9) 1 calc R . . A 1
C20A C 0.6547(7) 0.2425(9) 0.9037(10) 0.053(4) Uani 0.594(9) 1 d . . . A 1
H20A H 0.683695 0.211462 0.957426 0.064 Uiso 0.594(9) 1 calc R . . A 1
C24B C 0.6375(8) 0.3305(10) 0.9309(15) 0.045(4) Uani 0.594(9) 1 d . . . A 1
C11 C 0.6850(6) 0.1886(7) 0.4535(7) 0.106(3) Uani 1 1 d . . . . .
H11 H 0.682746 0.250350 0.462344 0.127 Uiso 1 1 calc R . . . .
C12 C 0.6789(9) 0.1578(8) 0.3723(9) 0.144(5) Uani 1 1 d . . . . .
C8B C 0.7837(12) 0.014(3) 0.640(2) 0.074(6) Uani 0.345(12) 1 d D . . B 2
H8BA H 0.807686 0.002432 0.607354 0.110 Uiso 0.345(12) 1 calc GR . . B 2
H8BB H 0.801093 -0.018285 0.695279 0.110 Uiso 0.345(12) 1 calc GR . . B 2
H8BC H 0.783475 0.077297 0.650821 0.110 Uiso 0.345(12) 1 calc GR . . B 2
C23B C 0.6701(8) 0.3586(11) 1.0139(11) 0.045(4) Uani 0.594(9) 1 d . . . A 1
H23B H 0.702455 0.325423 1.055605 0.054 Uiso 0.594(9) 1 calc R . . A 1
C15 C 0.6750(9) 0.2204(9) 0.3013(9) 0.144(5) Uani 1 1 d . . . . .
H15A H 0.662640 0.181367 0.249594 0.173 Uiso 0.345(12) 1 calc R . . B 1
H15B H 0.717583 0.234857 0.317338 0.173 Uiso 0.345(12) 1 calc R . . B 1
H15C H 0.695500 0.276922 0.326296 0.173 Uiso 0.655(12) 1 calc R . . B 2
H15D H 0.693544 0.194142 0.265346 0.173 Uiso 0.655(12) 1 calc R . . B 2
C26A C 0.6497(12) 0.366(2) 0.9760(19) 0.043(5) Uani 0.406(9) 1 d D . . A 2
H26A H 0.675531 0.318461 1.004682 0.052 Uiso 0.406(9) 1 calc R . . A 2
C17B C 0.6432(15) 0.306(2) 0.2630(18) 0.084(4) Uani 0.345(12) 1 d . . . B 1
H17B H 0.669183 0.347695 0.309618 0.101 Uiso 0.345(12) 1 calc R . . B 1
C18B C 0.6036(10) 0.3709(15) 0.1975(14) 0.044(6) Uani 0.345(12) 1 d . . . B 1
H18A H 0.628378 0.416424 0.187788 0.066 Uiso 0.345(12) 1 calc GR . . B 1
H18B H 0.576832 0.398687 0.219228 0.066 Uiso 0.345(12) 1 calc GR . . B 1
H18C H 0.579679 0.340354 0.142403 0.066 Uiso 0.345(12) 1 calc GR . . B 1
C21B C 0.6168(12) 0.355(2) 0.8889(17) 0.035(2) Uani 0.406(9) 1 d . . . A 2
F2A F 0.6874(7) 0.4547(10) 1.1148(10) 0.091(5) Uani 0.406(9) 1 d . . . A 2
C20B C 0.6253(7) 0.2732(11) 0.8423(11) 0.035(2) Uani 0.406(9) 1 d . . . A 2
H20B H 0.609655 0.284205 0.778166 0.042 Uiso 0.406(9) 1 calc R . . A 2
C32A C 0.6835(6) 0.2544(9) 0.8442(9) 0.035(2) Uani 0.594(9) 1 d . . . A 1
H32D H 0.688982 0.196582 0.822552 0.052 Uiso 0.594(9) 1 calc GR . . A 1
H32E H 0.722625 0.282983 0.875670 0.052 Uiso 0.594(9) 1 calc GR . . A 1
H32F H 0.657921 0.291646 0.794850 0.052 Uiso 0.594(9) 1 calc GR . . A 1
C22B C 0.5773(11) 0.4198(17) 0.8520(16) 0.043(5) Uani 0.406(9) 1 d D . . A 2
H22B H 0.552696 0.421693 0.790868 0.052 Uiso 0.406(9) 1 calc R . . A 2
C17A C 0.6128(11) 0.2341(18) 0.2508(14) 0.136(5) Uani 0.655(12) 1 d D . . B 2
H17A H 0.590575 0.176939 0.231039 0.163 Uiso 0.655(12) 1 calc R . . B 2
C18A C 0.6098(8) 0.2936(11) 0.1687(9) 0.084(4) Uani 0.655(12) 1 d . . . B 2
H18D H 0.635121 0.346232 0.190842 0.126 Uiso 0.655(12) 1 calc GR . . B 2
H18E H 0.568239 0.311904 0.133012 0.126 Uiso 0.655(12) 1 calc GR . . B 2
H18F H 0.624269 0.258535 0.133116 0.126 Uiso 0.655(12) 1 calc GR . . B 2
C16 C 0.5878(6) 0.2886(10) 0.2969(10) 0.136(5) Uani 1 1 d D . . . .
H16A H 0.557769 0.247763 0.256560 0.204 Uiso 0.345(12) 1 calc GR . . B 1
H16B H 0.568523 0.345134 0.297629 0.204 Uiso 0.345(12) 1 calc GR . . B 1
H16C H 0.605367 0.263121 0.355693 0.204 Uiso 0.345(12) 1 calc GR . . B 1
H16D H 0.590839 0.257473 0.349268 0.204 Uiso 0.655(12) 1 calc GR . . B 2
H16E H 0.545474 0.300878 0.258756 0.204 Uiso 0.655(12) 1 calc GR . . B 2
H16F H 0.610006 0.344483 0.313762 0.204 Uiso 0.655(12) 1 calc GR . . B 2
C8A C 0.7762(8) -0.0165(17) 0.6641(11) 0.074(6) Uani 0.655(12) 1 d . . . B 1
H8AA H 0.809086 -0.022265 0.646651 0.110 Uiso 0.655(12) 1 calc GR . . B 1
H8AB H 0.778214 -0.065228 0.703361 0.110 Uiso 0.655(12) 1 calc GR . . B 1
H8AC H 0.779911 0.040051 0.694290 0.110 Uiso 0.655(12) 1 calc GR . . B 1
H2 H 0.616(3) -0.080(4) 0.536(4) 0.026(19) Uiso 1 1 d . . . . .

loop_
_atom_site_aniso_label
_atom_site_aniso_U_11
_atom_site_aniso_U_22
_atom_site_aniso_U_33
_atom_site_aniso_U_23
_atom_site_aniso_U_13
_atom_site_aniso_U_12
Zn01 0.0838(10) 0.0462(7) 0.0565(9) 0.000 0.0494(9) 0.000
O3 0.076(4) 0.054(3) 0.064(4) -0.013(3) 0.038(4) -0.015(3)
O2 0.041(3) 0.100(5) 0.057(4) 0.002(3) 0.016(3) -0.002(3)
N1 0.064(5) 0.038(3) 0.052(4) 0.007(3) 0.032(4) 0.009(3)
O1 0.119(5) 0.052(3) 0.072(4) -0.003(3) 0.074(4) -0.016(3)
N2 0.063(5) 0.042(4) 0.047(4) -0.002(3) 0.028(4) 0.016(3)
C25 0.037(4) 0.053(5) 0.044(4) 0.003(3) 0.028(4) -0.003(3)
C26 0.046(4) 0.041(4) 0.041(4) 0.010(3) 0.024(4) 0.002(3)
C2 0.058(5) 0.043(4) 0.045(4) 0.015(3) 0.024(4) 0.017(4)
C1 0.064(5) 0.037(4) 0.042(4) 0.007(3) 0.022(4) 0.010(4)
C3 0.045(5) 0.045(4) 0.041(4) 0.002(3) 0.014(4) 0.008(3)
C9 0.029(4) 0.073(6) 0.064(5) -0.025(4) 0.032(4) -0.018(4)
C25A 0.059(5) 0.058(5) 0.066(6) 0.001(5) 0.042(5) 0.002(4)
C31 0.058(5) 0.058(5) 0.040(4) 0.001(4) 0.021(4) -0.008(4)
C19 0.064(6) 0.053(5) 0.098(7) -0.023(5) 0.064(6) -0.016(4)
C6 0.066(5) 0.039(4) 0.048(5) 0.004(4) 0.021(5) 0.010(4)
C4 0.045(4) 0.050(4) 0.043(4) -0.003(4) 0.015(4) 0.010(4)
C7 0.037(5) 0.072(6) 0.073(6) -0.018(5) 0.017(4) 0.013(4)
C27 0.038(4) 0.049(5) 0.060(5) 0.012(4) 0.020(4) 0.007(3)
C14 0.037(5) 0.088(7) 0.089(7) -0.042(6) 0.041(5) -0.018(5)
C28 0.064(6) 0.054(5) 0.078(6) 0.019(5) 0.040(5) 0.016(5)
C29 0.088(7) 0.044(5) 0.063(5) 0.010(4) 0.047(6) 0.013(5)
C5 0.067(6) 0.050(5) 0.054(5) 0.008(4) 0.030(5) 0.014(4)
F1A 0.052(5) 0.152(10) 0.038(5) -0.005(6) -0.004(4) -0.001(6)
C10 0.100(7) 0.066(6) 0.054(5) -0.024(4) 0.048(5) -0.047(5)
C30 0.063(6) 0.060(5) 0.058(5) -0.010(4) 0.032(5) -0.011(4)
C23A 0.053(6) 0.105(8) 0.062(6) -0.032(6) 0.033(6) -0.033(6)
C13 0.202(10) 0.065(5) 0.079(5) -0.034(4) 0.088(6) -0.065(5)
C32B 0.031(5) 0.048(5) 0.031(6) 0.012(5) 0.018(5) 0.006(4)
C3AA 0.046(12) 0.036(11) 0.058(12) -0.016(9) 0.026(10) -0.016(8)
C20A 0.062(10) 0.048(8) 0.064(10) 0.001(7) 0.042(8) -0.006(7)
C24B 0.046(10) 0.044(9) 0.065(12) -0.005(8) 0.045(10) -0.002(7)
C11 0.202(10) 0.065(5) 0.079(5) -0.034(4) 0.088(6) -0.065(5)
C12 0.285(15) 0.095(7) 0.101(7) -0.031(5) 0.129(9) -0.065(8)
C8B 0.067(8) 0.083(18) 0.064(12) -0.012(9) 0.023(8) 0.022(8)
C23B 0.048(11) 0.046(9) 0.050(10) 0.012(8) 0.030(9) 0.018(8)
C15 0.285(15) 0.095(7) 0.101(7) -0.031(5) 0.129(9) -0.065(8)
C26A 0.042(11) 0.040(11) 0.051(13) 0.020(10) 0.023(9) 0.014(9)
C17B 0.090(10) 0.083(10) 0.053(7) 0.013(7) 0.006(7) -0.019(9)
C18B 0.037(12) 0.046(14) 0.048(13) 0.002(11) 0.018(11) -0.002(10)
C21B 0.031(5) 0.048(5) 0.031(6) 0.012(5) 0.018(5) 0.006(4)
F2A 0.110(13) 0.087(10) 0.082(11) 0.021(8) 0.047(10) 0.029(9)
C20B 0.031(5) 0.048(5) 0.031(6) 0.012(5) 0.018(5) 0.006(4)
C32A 0.031(5) 0.048(5) 0.031(6) 0.012(5) 0.018(5) 0.006(4)
C22B 0.042(11) 0.040(11) 0.051(13) 0.020(10) 0.023(9) 0.014(9)
C17A 0.090(9) 0.150(13) 0.127(11) 0.035(10) 0.007(8) 0.020(7)
C18A 0.090(10) 0.083(10) 0.053(7) 0.013(7) 0.006(7) -0.019(9)
C16 0.090(9) 0.150(13) 0.127(11) 0.035(10) 0.007(8) 0.020(7)
C8A 0.067(8) 0.083(18) 0.064(12) -0.012(9) 0.023(8) 0.022(8)

loop_
_atom_type_symbol
_atom_type_description
_atom_type_scat_dispersion_real
_atom_type_scat_dispersion_imag
_atom_type_scat_source
C C 0.0033 0.0016 'International Tables Vol C Tables 4.2.6.8 and 6.1.1.4'
H H 0.0000 0.0000 'International Tables Vol C Tables 4.2.6.8 and 6.1.1.4'
F F 0.0171 0.0103 'International Tables Vol C Tables 4.2.6.8 and 6.1.1.4'
N N 0.0061 0.0033 'International Tables Vol C Tables 4.2.6.8 and 6.1.1.4'
O O 0.0106 0.0060 'International Tables Vol C Tables 4.2.6.8 and 6.1.1.4'
Zn Zn 0.2839 1.4301 'International Tables Vol C Tables 4.2.6.8 and 6.1.1.4'

loop_
_geom_angle_atom_site_label_1
_geom_angle_atom_site_label_2
_geom_angle_atom_site_label_3
_geom_angle
_geom_angle_site_symmetry_1
_geom_angle_site_symmetry_3
_geom_angle_publ_flag
N1 Zn01 N1 102.1(3) 2_656 . ?
O1 Zn01 N1 121.0(3) 2_656 . ?
O1 Zn01 N1 102.9(3) 2_656 2_656 ?
O1 Zn01 N1 121.0(3) . 2_656 ?
O1 Zn01 N1 102.9(3) . . ?
O1 Zn01 O1 108.0(4) 2_656 . ?
C1 N1 Zn01 119.9(6) . . ?
C5 N1 Zn01 120.1(5) . . ?
C5 N1 C1 119.9(7) . . ?
C19 O1 Zn01 120.3(5) . . ?
C6 N2 C2 127.8(7) . . ?
C25A C25 C26 121.8(7) . . ?
C23A C25 C26 123.7(8) . . ?
C23A C25 C25A 114.5(8) . . ?
C31 C26 C25 121.2(7) . . ?
C31 C26 C27 117.6(7) . . ?
C27 C26 C25 121.0(7) . . ?
C1 C2 N2 123.5(8) . . ?
C3 C2 N2 117.8(7) . . ?
C3 C2 C1 118.7(7) . . ?
N1 C1 C2 121.2(8) . . ?
C4 C3 C2 119.7(7) . . ?
C14 C9 C7 123.0(8) . . ?
C10 C9 C7 120.9(7) . . ?
C10 C9 C14 116.1(9) . . ?
C25 C25A C26A 107.5(12) . . ?
C23B C25A C25 133.3(11) . . ?
F2A C25A C25 120.4(10) . . ?
F2A C25A C26A 132.1(13) . . ?
C30 C31 C26 121.5(8) . . ?
O2 C19 O1 126.1(8) . . ?
O2 C19 C20A 104.8(9) . . ?
O2 C19 C20B 133.2(10) . . ?
O1 C19 C20A 128.2(8) . . ?
O1 C19 C20B 98.2(9) . . ?
O3 C6 N2 122.6(8) . . ?
O3 C6 C7 122.7(8) . . ?
N2 C6 C7 114.7(7) . . ?
C3 C4 C5 118.5(8) . . ?
C9 C7 C6 108.2(6) . . ?
C9 C7 C8B 96.7(16) . . ?
C9 C7 C8A 121.9(11) . . ?
C6 C7 C8B 119.3(19) . . ?
C6 C7 C8A 104.0(11) . . ?
C28 C27 C26 120.9(8) . . ?
C13 C14 C9 123.3(10) . . ?
C27 C28 C29 121.1(8) . . ?
C28 C29 C30 119.4(8) . . ?
N1 C5 C4 121.9(8) . . ?
C11 C10 C9 120.4(8) . . ?
C31 C30 C29 119.4(8) . . ?
C25 C23A C3AA 114.3(12) . . ?
F1A C23A C25 123.8(11) . . ?
F1A C23A C3AA 121.9(12) . . ?
C22B C23A C25 136.6(16) . . ?
C14 C13 C12 120.0(11) . . ?
C24B C3AA C23A 124.8(15) . . ?
C24B C20A C19 107.1(11) . . ?
C32A C20A C19 112.2(11) . . ?
C32A C20A C24B 112.3(12) . . ?
C3AA C24B C20A 123.4(19) . . ?
C23B C24B C3AA 118.6(16) . . ?
C23B C24B C20A 118.0(15) . . ?
C10 C11 C12 120.7(10) . . ?
C13 C12 C11 119.2(12) . . ?
C13 C12 C15 119.0(11) . . ?
C11 C12 C15 121.5(11) . . ?
C24B C23B C25A 114.5(14) . . ?
C12 C15 C17B 136.7(18) . . ?
C17A C15 C12 104.8(16) . . ?
C21B C26A C25A 132(2) . . ?
C15 C17B C16 93.9(18) . . ?
C18B C17B C15 160(3) . . ?
C18B C17B C16 89(2) . . ?
C26A C21B C20B 121(3) . . ?
C22B C21B C26A 113(3) . . ?
C22B C21B C20B 126(3) . . ?
C32B C20B C19 98.0(13) . . ?
C21B C20B C19 112.7(13) . . ?
C21B C20B C32B 113.0(17) . . ?
C23A C22B C21B 116(3) . . ?
C15 C17A C18A 103.6(18) . . ?
C15 C17A C16 111.2(18) . . ?
C16 C17A C18A 105.9(17) . . ?

loop_
_geom_bond_atom_site_label_1
_geom_bond_atom_site_label_2
_geom_bond_distance
_geom_bond_site_symmetry_2
_geom_bond_publ_flag
Zn01 N1 2.017(6) . ?
Zn01 N1 2.017(6) 2_656 ?
Zn01 O1 1.920(6) . ?
Zn01 O1 1.920(6) 2_656 ?
O3 C6 1.205(9) . ?
O2 C19 1.210(10) . ?
N1 C1 1.340(10) . ?
N1 C5 1.326(10) . ?
O1 C19 1.246(10) . ?
N2 C2 1.396(10) . ?
N2 C6 1.365(11) . ?
C25 C26 1.464(10) . ?
C25 C25A 1.380(11) . ?
C25 C23A 1.379(11) . ?
C26 C31 1.382(10) . ?
C26 C27 1.397(10) . ?
C2 C1 1.391(10) . ?
C2 C3 1.380(11) . ?
C3 C4 1.375(11) . ?
C9 C7 1.476(12) . ?
C9 C14 1.400(11) . ?
C9 C10 1.382(12) . ?
C25A C23B 1.376(18) . ?
C25A C26A 1.44(4) . ?
C25A F2A 1.303(17) . ?
C31 C30 1.375(11) . ?
C19 C20A 1.585(16) . ?
C19 C20B 1.621(18) . ?
C6 C7 1.526(12) . ?
C4 C5 1.391(11) . ?
C7 C8B 1.60(2) . ?
C7 C8A 1.529(19) . ?
C27 C28 1.360(11) . ?
C14 C13 1.326(14) . ?
C28 C29 1.365(12) . ?
C29 C30 1.391(12) . ?
F1A C23A 1.249(14) . ?
C10 C11 1.351(13) . ?
C23A C3AA 1.54(2) . ?
C23A C22B 1.16(3) . ?
C13 C12 1.336(15) . ?
C32B C20B 1.59(3) . ?
C3AA C24B 1.38(2) . ?
C20A C24B 1.527(19) . ?
C20A C32A 1.474(18) . ?
C24B C23B 1.36(2) . ?
C11 C12 1.399(14) . ?
C12 C15 1.503(17) . ?
C15 C17B 1.50(3) . ?
C15 C17A 1.41(3) . ?
C26A C21B 1.36(4) . ?
C17B C18B 1.49(4) . ?
C17B C16 1.72(4) . ?
C21B C20B 1.52(3) . ?
C21B C22B 1.34(3) . ?
C17A C18A 1.63(3) . ?
C17A C16 1.445(17) . ?

loop_
_twin_individual_id
_twin_individual_mass_fraction_refined
1 0.579(3)
2 0.421(3)
